data_7011105
loop_
_publ_author_name
'Roland Kr\"amer'
'Igor O. Fritsky'
'Hans Pritzkow'
'Larisa A. Kovbasyuk'

_publ_section_title
;
 Control of molecular topology by stereochemical preferences of metal
 ions: double helical versus side-by-side structures in tetranuclear
 copper(II) and nickel(II) complexes
;
_journal_issue 7
_journal_name_full 'J. Chem. Soc., Dalton Trans.'
_journal_page_first 1307
_journal_page_last 1314
_journal_paper_doi 10.1039/b107593b
_journal_year 2002
_chemical_formula_sum 'C61 H96 N20 Ni4 O28 S9'
_chemical_formula_weight 2080.96
_chemical_name_systematic
; 
bis[hexa(dimethylsulfoxide)(aqua)(nitrato)dinickel(II){N,N'-bis[5-(2-Pyridyl)-
4H-pyrazole-3-carbonyl]-1,2-diaminoethane(2-)}] 
trinitrate hydrate tri(dimethylsulfoxide) acetone solvate
;
_space_group_IT_number 14
_symmetry_cell_setting monoclinic
_symmetry_space_group_name_Hall '-P 2yn'
_symmetry_space_group_name_H-M 'P 1 21/n 1'
_atom_sites_solution_hydrogens geom
_atom_sites_solution_primary direct
_atom_sites_solution_secondary difmap
_audit_creation_method SHELXL-97
_cell_angle_alpha 90.00
_cell_angle_beta 90.8180(10)
_cell_angle_gamma 90.00
_cell_formula_units_Z 2
_cell_length_a 9.3586(5)
_cell_length_b 14.3017(8)
_cell_length_c 32.6843(17)
_cell_measurement_temperature 173(2)
_cell_volume 4374.1(4)
_computing_molecular_graphics OPTEP,1964
_computing_structure_refinement 'SHELXL-97 (Sheldrick, 1997)'
_computing_structure_solution 'SHELXS-97 (Sheldrick, 1990)'
_diffrn_ambient_temperature 173(2)
_diffrn_measured_fraction_theta_full 0.982
_diffrn_measured_fraction_theta_max 0.982
_diffrn_measurement_device_type 'Bruker CCD area detector diffractometer'
_diffrn_measurement_method 'omega scan'
_diffrn_radiation_monochromator graphite
_diffrn_radiation_source 'fine-focus sealed tube'
_diffrn_radiation_type MoK\a
_diffrn_radiation_wavelength 0.71073
_diffrn_reflns_av_R_equivalents 0.0576
_diffrn_reflns_av_sigmaI/netI 0.0448
_diffrn_reflns_limit_h_max 12
_diffrn_reflns_limit_h_min -12
_diffrn_reflns_limit_k_max 19
_diffrn_reflns_limit_k_min -19
_diffrn_reflns_limit_l_max 40
_diffrn_reflns_limit_l_min -43
_diffrn_reflns_number 38000
_diffrn_reflns_theta_full 28.28
_diffrn_reflns_theta_max 28.28
_diffrn_reflns_theta_min 1.25
_exptl_absorpt_coefficient_mu 1.149
_exptl_crystal_colour 'pale blue'
_exptl_crystal_density_diffrn 1.580
_exptl_crystal_density_method 'not measured'
_exptl_crystal_description prismatic
_exptl_crystal_F_000 2164
_exptl_crystal_size_max 0.25
_exptl_crystal_size_mid 0.18
_exptl_crystal_size_min 0.18
_refine_diff_density_max 1.079
_refine_diff_density_min -0.952
_refine_diff_density_rms 0.142
_refine_ls_extinction_coef 0.00027(12)
_refine_ls_extinction_expression Fc^*^=kFc[1+0.001xFc^2^\l^3^/sin(2\q)]^-1/4^
_refine_ls_extinction_method SHELXL
_refine_ls_goodness_of_fit_ref 1.156
_refine_ls_hydrogen_treatment mixed
_refine_ls_matrix_type full
_refine_ls_number_parameters 666
_refine_ls_number_reflns 10666
_refine_ls_number_restraints 12
_refine_ls_restrained_S_all 1.169
_refine_ls_R_factor_all 0.0907
_refine_ls_R_factor_gt 0.0810
_refine_ls_shift/su_max 0.013
_refine_ls_shift/su_mean 0.001
_refine_ls_structure_factor_coef Fsqd
_refine_ls_weighting_details 'calc w=1/[\s^2^(Fo^2^)+(0.0273P)^2^+47.8973P] where P=(Fo^2^+2Fc^2^)/3'
_refine_ls_weighting_scheme calc
_refine_ls_wR_factor_gt 0.2071
_refine_ls_wR_factor_ref 0.2112
_reflns_number_gt 9008
_reflns_number_total 10666
_reflns_threshold_expression >2sigma(I)
_cod_data_source_file b107593b.txt
_cod_data_source_block 4
_cod_original_sg_symbol_H-M P21/n
_cod_database_code 7011105

loop_
_symmetry_equiv_pos_as_xyz
'x, y, z'
'-x+1/2, y+1/2, -z+1/2'
'-x, -y, -z'
'x-1/2, -y-1/2, z-1/2'

loop_
_atom_site_label
_atom_site_type_symbol
_atom_site_fract_x
_atom_site_fract_y
_atom_site_fract_z
_atom_site_U_iso_or_equiv
_atom_site_adp_type
_atom_site_occupancy
_atom_site_symmetry_multiplicity
_atom_site_calc_flag
_atom_site_refinement_flags
_atom_site_disorder_assembly
_atom_site_disorder_group
Ni1 Ni 0.64447(8) 0.33579(5) 0.17647(2) 0.01843(17) Uani 1 1 d . . .
Ni2 Ni 0.82804(8) 0.43626(5) 0.07500(2) 0.01904(18) Uani 1 1 d . . .
S1 S 0.94589(18) 0.29281(12) 0.21748(5) 0.0336(4) Uani 1 1 d . . .
S2 S 0.41246(18) 0.49892(11) 0.18016(5) 0.0314(4) Uani 1 1 d . . .
S3B S 1.1175(4) 0.3336(2) 0.05547(11) 0.0255(10) Uani 0.429(6) 1 d P . .
S3A S 1.1679(3) 0.4022(2) 0.07403(9) 0.0279(8) Uani 0.571(6) 1 d P . .
N11 N 0.5185(5) 0.2084(3) 0.17775(14) 0.0203(9) Uani 1 1 d . . .
N21 N 0.6618(5) 0.2858(3) 0.11908(14) 0.0207(9) Uani 1 1 d . . .
N22 N 0.7242(5) 0.3193(3) 0.08597(14) 0.0214(10) Uani 1 1 d . . .
N33 N 0.7366(6) 0.2495(4) -0.01877(15) 0.0264(11) Uani 1 1 d . . .
N63 N 0.9771(6) 0.3105(4) -0.10642(16) 0.0271(11) Uani 1 1 d . . .
N52 N 0.8219(5) 0.4852(3) 0.13178(14) 0.0210(9) Uani 1 1 d . . .
N51 N 0.7622(5) 0.4526(3) 0.16561(14) 0.0209(9) Uani 1 1 d . . .
N41 N 0.6587(5) 0.4043(4) 0.23612(15) 0.0236(10) Uani 1 1 d . . .
N1 N 0.5524(11) 0.5055(8) 0.0339(3) 0.033(2) Uani 0.529(5) 1 d P . .
N10 N 0.2029(6) 0.8006(4) 0.18953(17) 0.0327(12) Uani 1 1 d . . .
O31 O 0.8253(4) 0.3728(3) 0.01672(12) 0.0237(8) Uani 1 1 d . . .
O61 O 0.9382(5) 0.5663(3) 0.07022(12) 0.0264(9) Uani 1 1 d . . .
O1 O 0.8150(5) 0.2503(3) 0.19644(14) 0.0293(9) Uani 1 1 d . . .
O2 O 0.4465(5) 0.4006(3) 0.16536(14) 0.0283(9) Uani 1 1 d . . .
O4 O 0.6445(5) 0.5118(4) 0.05833(15) 0.0381(11) Uani 1 1 d . . .
O6 O 0.5215(12) 0.4229(8) 0.0236(4) 0.058(3) Uani 0.529(5) 1 d P . .
O5 O 0.4840(14) 0.5701(9) 0.0183(4) 0.068(4) Uani 0.529(5) 1 d P . .
O3 O 1.0284(5) 0.3721(4) 0.08820(14) 0.0351(11) Uani 1 1 d . . .
O11 O 0.204(4) 0.8375(14) 0.1542(3) 0.074(8) Uani 0.69(5) 1 d P . .
O11A O 0.285(3) 0.805(2) 0.1599(8) 0.033(9) Uani 0.31(5) 1 d P . .
O12 O 0.1303(6) 0.7297(4) 0.19236(16) 0.0458(14) Uani 1 1 d . . .
O13 O 0.2392(6) 0.8475(4) 0.22032(16) 0.0440(13) Uani 1 1 d . . .
C16 C 0.4414(7) 0.1738(5) 0.20896(19) 0.0281(13) Uani 1 1 d . . .
H16 H 0.4353 0.2090 0.2335 0.034 Uiso 1 1 calc R . .
C15 C 0.3708(8) 0.0887(5) 0.2065(2) 0.0359(15) Uani 1 1 d . . .
H15 H 0.3192 0.0657 0.2292 0.043 Uiso 1 1 calc R . .
C14 C 0.3765(9) 0.0374(5) 0.1703(2) 0.0408(17) Uani 1 1 d . . .
H14 H 0.3293 -0.0212 0.1678 0.049 Uiso 1 1 calc R . .
C13 C 0.4524(8) 0.0740(5) 0.1385(2) 0.0350(15) Uani 1 1 d . . .
H13 H 0.4573 0.0406 0.1134 0.042 Uiso 1 1 calc R . .
C12 C 0.5216(6) 0.1586(4) 0.14251(18) 0.0224(11) Uani 1 1 d . . .
C25 C 0.6000(6) 0.2034(4) 0.10938(17) 0.0199(11) Uani 1 1 d . . .
C24 C 0.6212(6) 0.1834(4) 0.06830(18) 0.0240(12) Uani 1 1 d . . .
H24 H 0.5898 0.1304 0.0531 0.029 Uiso 1 1 calc R . .
C23 C 0.7001(6) 0.2604(4) 0.05477(17) 0.0212(11) Uani 1 1 d . . .
C32 C 0.7575(6) 0.2963(4) 0.01589(17) 0.0216(11) Uani 1 1 d . . .
C34 C 0.7771(7) 0.2897(5) -0.05835(19) 0.0281(13) Uani 1 1 d . . .
H34A H 0.7706 0.3587 -0.0569 0.034 Uiso 1 1 calc R . .
H34B H 0.7093 0.2680 -0.0798 0.034 Uiso 1 1 calc R . .
C64 C 0.9267(7) 0.2621(4) -0.0697(2) 0.0291(13) Uani 1 1 d . . .
H64A H 0.9924 0.2764 -0.0465 0.035 Uiso 1 1 calc R . .
H64B H 0.9297 0.1938 -0.0745 0.035 Uiso 1 1 calc R . .
C62 C 0.9536(6) 0.6081(4) 0.10359(17) 0.0221(11) Uani 1 1 d . . .
C53 C 0.8867(6) 0.5667(4) 0.14029(17) 0.0202(11) Uani 1 1 d . . .
C54 C 0.8698(6) 0.5887(4) 0.18146(18) 0.0222(11) Uani 1 1 d . . .
H54 H 0.9047 0.6417 0.1960 0.027 Uiso 1 1 calc R . .
C55 C 0.7885(6) 0.5136(4) 0.19618(17) 0.0204(11) Uani 1 1 d . . .
C42 C 0.7324(6) 0.4864(4) 0.23634(18) 0.0223(11) Uani 1 1 d . . .
C43 C 0.7534(7) 0.5379(5) 0.2715(2) 0.0289(13) Uani 1 1 d . . .
H43 H 0.8042 0.5953 0.2708 0.035 Uiso 1 1 calc R . .
C44 C 0.6992(8) 0.5046(6) 0.3081(2) 0.0396(17) Uani 1 1 d . . .
H44 H 0.7129 0.5392 0.3327 0.048 Uiso 1 1 calc R . .
C45 C 0.6254(8) 0.4211(6) 0.3087(2) 0.0411(18) Uani 1 1 d . . .
H45 H 0.5882 0.3968 0.3334 0.049 Uiso 1 1 calc R . .
C46 C 0.6073(7) 0.3734(5) 0.2717(2) 0.0317(14) Uani 1 1 d . . .
H46 H 0.5558 0.3162 0.2717 0.038 Uiso 1 1 calc R . .
C1 C 0.9818(16) 0.2172(11) 0.2587(4) 0.124(7) Uani 1 1 d . . .
H1A H 0.9114 0.2275 0.2802 0.186 Uiso 1 1 calc R . .
H1B H 1.0779 0.2298 0.2697 0.186 Uiso 1 1 calc R . .
H1C H 0.9763 0.1523 0.2493 0.186 Uiso 1 1 calc R . .
C2 C 1.0886(10) 0.2618(8) 0.1856(4) 0.076(3) Uani 1 1 d . . .
H2A H 1.0837 0.1947 0.1795 0.114 Uiso 1 1 calc R . .
H2B H 1.1795 0.2758 0.1996 0.114 Uiso 1 1 calc R . .
H2C H 1.0821 0.2975 0.1601 0.114 Uiso 1 1 calc R . .
C3 C 0.4282(12) 0.5734(6) 0.1377(3) 0.061(3) Uani 1 1 d . . .
H3A H 0.5225 0.5650 0.1255 0.092 Uiso 1 1 calc R . .
H3B H 0.4174 0.6385 0.1464 0.092 Uiso 1 1 calc R . .
H3C H 0.3537 0.5581 0.1174 0.092 Uiso 1 1 calc R . .
C4 C 0.2232(8) 0.4991(6) 0.1860(3) 0.052(2) Uani 1 1 d . . .
H4A H 0.1770 0.4826 0.1599 0.078 Uiso 1 1 calc R . .
H4B H 0.1918 0.5614 0.1944 0.078 Uiso 1 1 calc R . .
H4C H 0.1969 0.4532 0.2069 0.078 Uiso 1 1 calc R . .
C5 C 1.2879(8) 0.3047(6) 0.0815(2) 0.0403(17) Uani 1 1 d . . .
C6 C 1.1724(10) 0.4125(8) 0.0210(3) 0.060(3) Uani 1 1 d . . .
N20 N 1.3181(13) 0.9931(9) 0.0367(4) 0.033(3) Uani 0.471(5) 1 d P . .
O21 O 1.375(3) 0.9523(15) 0.0085(6) 0.080(7) Uani 0.471(5) 1 d P . .
O22 O 1.3231(16) 1.0787(8) 0.0394(5) 0.053(3) Uani 0.471(5) 1 d P . .
O23 O 1.2578(18) 0.9462(9) 0.0633(4) 0.064(4) Uani 0.471(5) 1 d P . .
O1W O 1.4116(16) 0.9257(9) 0.0283(5) 0.049(3) Uani 0.529(5) 1 d P . .
S100 S 1.0917(6) 1.0271(4) 0.05967(16) 0.0592(14) Uani 0.471(5) 1 d PD . .
O101 O 1.2333(15) 1.0688(9) 0.0529(4) 0.048(3) Uani 0.471(5) 1 d P . .
C102 C 0.9527(18) 1.0864(15) 0.0338(4) 0.145(8) Uani 1 1 d D . .
C103 C 1.0414(18) 1.0786(14) 0.1107(4) 0.140(8) Uani 1 1 d D . .
O201 O 0.873(2) 0.9745(12) 0.0854(5) 0.103(6) Uani 0.529(5) 1 d PD . .
C202 C 0.9436(17) 1.0436(15) 0.0767(5) 0.073(6) Uani 0.529(5) 1 d PD . .
S300 S 0.6787(6) 0.7658(4) 0.0760(2) 0.0801(19) Uani 0.529(5) 1 d PD . .
O301 O 0.5912(19) 0.6811(9) 0.0741(6) 0.107(6) Uani 0.529(5) 1 d PD . .
C302 C 0.592(4) 0.837(2) 0.1138(13) 0.069(11) Uani 0.529(5) 1 d PD . .
C303 C 0.660(4) 0.832(2) 0.0296(7) 0.128(13) Uani 0.529(5) 1 d PD . .
S400 S 0.6868(15) 0.8740(10) 0.0840(3) 0.144(4) Uani 0.471(5) 1 d PD . .
O401 O 0.839(2) 0.8952(15) 0.0939(6) 0.137(11) Uani 0.471(5) 1 d PD . .
C402 C 0.690(2) 0.7859(18) 0.0442(6) 0.058(5) Uani 0.471(5) 1 d P . .
C403 C 0.581(8) 0.813(3) 0.1228(16) 0.101(17) Uani 0.471(5) 1 d PD . .
H33N H 0.6851 0.1961 -0.0160 0.050 Uiso 1 1 d . . .
H63N H 0.8955 0.3380 -0.1101 0.050 Uiso 1 1 d . . .

loop_
_atom_site_aniso_label
_atom_site_aniso_U_11
_atom_site_aniso_U_22
_atom_site_aniso_U_33
_atom_site_aniso_U_23
_atom_site_aniso_U_13
_atom_site_aniso_U_12
Ni1 0.0211(3) 0.0179(3) 0.0163(3) 0.0006(3) 0.0016(3) -0.0024(3)
Ni2 0.0198(3) 0.0211(4) 0.0163(3) 0.0003(3) 0.0013(3) -0.0034(3)
S1 0.0293(8) 0.0330(8) 0.0383(9) 0.0022(7) -0.0096(7) -0.0044(7)
S2 0.0320(8) 0.0261(7) 0.0360(9) -0.0059(6) -0.0050(6) 0.0048(6)
S3B 0.0214(17) 0.0256(18) 0.0293(19) -0.0029(14) -0.0016(13) 0.0009(13)
S3A 0.0225(13) 0.0296(14) 0.0316(15) -0.0033(11) -0.0018(10) 0.0005(10)
N11 0.021(2) 0.020(2) 0.020(2) 0.0030(18) 0.0009(18) -0.0001(18)
N21 0.023(2) 0.019(2) 0.020(2) 0.0024(18) 0.0010(18) -0.0001(18)
N22 0.026(2) 0.019(2) 0.019(2) -0.0013(18) 0.0037(18) -0.0002(18)
N33 0.029(3) 0.028(3) 0.022(2) 0.000(2) 0.005(2) -0.006(2)
N63 0.029(3) 0.025(2) 0.028(3) 0.000(2) 0.007(2) -0.005(2)
N52 0.024(2) 0.020(2) 0.020(2) 0.0004(18) 0.0032(18) -0.0035(18)
N51 0.025(2) 0.024(2) 0.014(2) 0.0010(18) 0.0029(17) -0.0036(19)
N41 0.026(2) 0.025(2) 0.020(2) -0.0011(19) 0.0017(19) -0.002(2)
N1 0.027(5) 0.046(6) 0.027(5) 0.003(5) 0.003(4) -0.001(5)
N10 0.033(3) 0.035(3) 0.030(3) -0.008(2) 0.004(2) -0.009(2)
O31 0.026(2) 0.027(2) 0.0188(19) -0.0010(16) 0.0020(16) -0.0068(17)
O61 0.029(2) 0.032(2) 0.019(2) 0.0022(17) 0.0003(16) -0.0106(18)
O1 0.028(2) 0.028(2) 0.033(2) 0.0028(18) -0.0059(18) -0.0021(18)
O2 0.024(2) 0.027(2) 0.033(2) -0.0038(18) -0.0040(17) 0.0028(17)
O4 0.030(2) 0.055(3) 0.029(2) 0.008(2) -0.0018(19) 0.009(2)
O6 0.044(6) 0.049(7) 0.081(9) 0.011(6) -0.025(6) -0.011(5)
O5 0.062(8) 0.054(7) 0.086(10) -0.011(7) -0.038(7) 0.029(6)
O3 0.027(2) 0.052(3) 0.026(2) 0.004(2) 0.0039(18) 0.011(2)
O11 0.12(2) 0.055(8) 0.046(6) 0.007(5) -0.005(7) -0.039(12)
O11A 0.037(15) 0.035(12) 0.027(10) -0.005(8) 0.020(8) -0.020(10)
O12 0.063(4) 0.035(3) 0.040(3) -0.010(2) 0.019(3) -0.021(3)
O13 0.050(3) 0.042(3) 0.040(3) -0.010(2) -0.007(2) -0.004(2)
C16 0.026(3) 0.035(3) 0.023(3) 0.002(2) 0.002(2) -0.002(3)
C15 0.041(4) 0.039(4) 0.028(3) 0.009(3) 0.011(3) -0.013(3)
C14 0.053(4) 0.028(3) 0.042(4) 0.000(3) 0.008(3) -0.016(3)
C13 0.044(4) 0.029(3) 0.031(3) -0.003(3) 0.004(3) -0.013(3)
C12 0.023(3) 0.022(3) 0.022(3) 0.000(2) 0.001(2) 0.000(2)
C25 0.019(3) 0.018(2) 0.022(3) 0.000(2) 0.000(2) -0.001(2)
C24 0.029(3) 0.022(3) 0.021(3) -0.003(2) 0.001(2) -0.005(2)
C23 0.023(3) 0.025(3) 0.016(2) -0.001(2) 0.003(2) -0.002(2)
C32 0.019(3) 0.024(3) 0.022(3) 0.001(2) 0.001(2) -0.001(2)
C34 0.029(3) 0.031(3) 0.024(3) -0.001(2) 0.001(2) -0.006(3)
C64 0.030(3) 0.027(3) 0.031(3) 0.007(3) 0.003(2) -0.007(2)
C62 0.021(3) 0.024(3) 0.021(3) 0.004(2) 0.001(2) -0.004(2)
C53 0.017(2) 0.021(3) 0.022(3) 0.001(2) 0.003(2) -0.001(2)
C54 0.024(3) 0.020(3) 0.023(3) -0.002(2) 0.002(2) -0.004(2)
C55 0.021(3) 0.018(2) 0.022(3) -0.002(2) 0.002(2) 0.002(2)
C42 0.020(3) 0.025(3) 0.022(3) 0.000(2) 0.001(2) 0.001(2)
C43 0.028(3) 0.031(3) 0.028(3) -0.006(3) 0.002(2) -0.009(2)
C44 0.048(4) 0.048(4) 0.023(3) -0.009(3) 0.002(3) -0.015(3)
C45 0.049(4) 0.055(5) 0.020(3) -0.002(3) 0.008(3) -0.019(4)
C46 0.034(3) 0.036(3) 0.025(3) 0.001(3) 0.003(3) -0.009(3)
C1 0.130(12) 0.139(13) 0.101(10) 0.082(9) -0.084(9) -0.084(10)
C2 0.037(5) 0.084(8) 0.108(9) -0.035(7) 0.004(5) 0.006(5)
C3 0.096(8) 0.035(4) 0.052(5) 0.011(4) 0.016(5) 0.013(5)
C4 0.036(4) 0.049(5) 0.072(6) -0.020(4) 0.009(4) 0.011(4)
C5 0.033(4) 0.047(4) 0.041(4) 0.004(3) -0.001(3) 0.014(3)
C6 0.048(5) 0.095(7) 0.037(4) 0.026(5) 0.015(4) 0.017(5)
N20 0.036(6) 0.031(6) 0.033(6) -0.004(5) -0.009(5) -0.014(5)
O21 0.097(17) 0.074(14) 0.070(13) -0.025(10) 0.043(12) -0.033(12)
O22 0.061(9) 0.031(6) 0.068(9) 0.005(6) -0.006(7) -0.011(6)
O23 0.105(12) 0.044(7) 0.044(7) 0.005(6) 0.014(7) -0.034(7)
O1W 0.046(7) 0.031(6) 0.070(10) -0.008(6) 0.016(7) -0.014(5)
S100 0.064(3) 0.060(3) 0.054(3) 0.000(2) 0.006(2) -0.001(2)
O101 0.044(7) 0.053(8) 0.048(7) -0.008(6) -0.001(6) 0.005(6)
C102 0.121(13) 0.20(2) 0.113(13) 0.027(13) -0.020(10) 0.096(14)
C103 0.152(16) 0.189(19) 0.080(10) -0.045(11) 0.046(10) -0.076(14)
O201 0.133(16) 0.092(13) 0.083(12) 0.009(10) -0.020(11) -0.033(12)
C202 0.030(8) 0.102(17) 0.085(15) 0.012(13) -0.016(8) -0.015(10)
S300 0.058(3) 0.059(3) 0.123(6) 0.001(3) -0.004(3) 0.005(2)
O301 0.130(15) 0.040(7) 0.153(17) -0.019(9) 0.046(13) 0.005(8)
C302 0.057(13) 0.063(19) 0.09(2) -0.033(17) 0.037(15) -0.046(15)
C303 0.21(4) 0.11(2) 0.059(16) 0.039(17) 0.001(19) -0.04(2)
S400 0.158(11) 0.180(12) 0.094(7) -0.007(7) -0.012(7) -0.017(9)
O401 0.25(3) 0.103(16) 0.056(11) -0.009(10) 0.031(15) -0.095(19)
C402 0.070(13) 0.080(15) 0.022(9) 0.018(9) -0.001(8) 0.001(11)
C403 0.14(4) 0.06(2) 0.10(3) -0.01(2) 0.01(2) -0.05(2)

loop_
_atom_type_symbol
_atom_type_description
_atom_type_scat_dispersion_real
_atom_type_scat_dispersion_imag
_atom_type_scat_source
C C 0.0033 0.0016 'International Tables Vol C Tables 4.2.6.8 and 6.1.1.4'
H H 0.0000 0.0000 'International Tables Vol C Tables 4.2.6.8 and 6.1.1.4'
N N 0.0061 0.0033 'International Tables Vol C Tables 4.2.6.8 and 6.1.1.4'
O O 0.0106 0.0060 'International Tables Vol C Tables 4.2.6.8 and 6.1.1.4'
S S 0.1246 0.1234 'International Tables Vol C Tables 4.2.6.8 and 6.1.1.4'
Ni Ni 0.3393 1.1124 'International Tables Vol C Tables 4.2.6.8 and 6.1.1.4'

loop_
_geom_angle_atom_site_label_1
_geom_angle_atom_site_label_2
_geom_angle_atom_site_label_3
_geom_angle
_geom_angle_site_symmetry_1
_geom_angle_site_symmetry_3
_geom_angle_publ_flag
N21 Ni1 N51 94.45(19) . . ?
N21 Ni1 O2 94.49(18) . . ?
N51 Ni1 O2 94.92(19) . . ?
N21 Ni1 O1 90.68(19) . . ?
N51 Ni1 O1 96.93(19) . . ?
O2 Ni1 O1 166.66(18) . . ?
N21 Ni1 N11 76.79(18) . . ?
N51 Ni1 N11 171.04(18) . . ?
O2 Ni1 N11 84.02(18) . . ?
O1 Ni1 N11 85.21(17) . . ?
N21 Ni1 N41 169.98(19) . . ?
N51 Ni1 N41 76.18(19) . . ?
O2 Ni1 N41 89.92(18) . . ?
O1 Ni1 N41 86.99(18) . . ?
N11 Ni1 N41 112.68(18) . . ?
N21 Ni1 Ni2 47.03(13) . . ?
N51 Ni1 Ni2 47.49(13) . . ?
O2 Ni1 Ni2 94.92(13) . . ?
O1 Ni1 Ni2 97.60(13) . . ?
N11 Ni1 Ni2 123.66(13) . . ?
N41 Ni1 Ni2 123.66(13) . . ?
N22 Ni2 N52 96.21(19) . . ?
N22 Ni2 O4 94.6(2) . . ?
N52 Ni2 O4 91.5(2) . . ?
N22 Ni2 O31 78.42(18) . . ?
N52 Ni2 O31 174.62(18) . . ?
O4 Ni2 O31 89.30(18) . . ?
N22 Ni2 O3 91.9(2) . . ?
N52 Ni2 O3 89.98(19) . . ?
O4 Ni2 O3 173.1(2) . . ?
O31 Ni2 O3 89.83(18) . . ?
N22 Ni2 O61 173.60(18) . . ?
N52 Ni2 O61 77.38(18) . . ?
O4 Ni2 O61 85.78(19) . . ?
O31 Ni2 O61 107.98(16) . . ?
O3 Ni2 O61 88.00(19) . . ?
N22 Ni2 Ni1 47.85(14) . . ?
N52 Ni2 Ni1 48.45(14) . . ?
O4 Ni2 Ni1 92.33(14) . . ?
O31 Ni2 Ni1 126.21(11) . . ?
O3 Ni2 Ni1 93.69(13) . . ?
O61 Ni2 Ni1 125.77(11) . . ?
O1 S1 C1 104.2(4) . . ?
O1 S1 C2 104.1(4) . . ?
C1 S1 C2 99.2(8) . . ?
O2 S2 C3 106.7(4) . . ?
O2 S2 C4 104.4(3) . . ?
C3 S2 C4 100.3(5) . . ?
S3A S3B O3 64.2(3) . . ?
S3A S3B C6 71.3(4) . . ?
O3 S3B C6 114.7(5) . . ?
S3A S3B C5 68.4(3) . . ?
O3 S3B C5 104.1(4) . . ?
C6 S3B C5 100.9(4) . . ?
S3B S3A O3 65.6(3) . . ?
S3B S3A C6 66.1(4) . . ?
O3 S3A C6 112.1(4) . . ?
S3B S3A C5 71.8(3) . . ?
O3 S3A C5 106.8(4) . . ?
C6 S3A C5 100.1(4) . . ?
C16 N11 C12 117.8(5) . . ?
C16 N11 Ni1 128.2(4) . . ?
C12 N11 Ni1 114.0(4) . . ?
N22 N21 C25 108.4(5) . . ?
N22 N21 Ni1 132.3(4) . . ?
C25 N21 Ni1 119.2(4) . . ?
N21 N22 C23 108.8(5) . . ?
N21 N22 Ni2 132.8(4) . . ?
C23 N22 Ni2 118.3(4) . . ?
C32 N33 C34 121.1(5) . . ?
C62 N63 C64 121.0(5) 3_765 . ?
N51 N52 C53 109.0(5) . . ?
N51 N52 Ni2 132.2(4) . . ?
C53 N52 Ni2 118.8(4) . . ?
N52 N51 C55 108.4(5) . . ?
N52 N51 Ni1 131.9(4) . . ?
C55 N51 Ni1 119.7(4) . . ?
C46 N41 C42 117.9(5) . . ?
C46 N41 Ni1 127.5(4) . . ?
C42 N41 Ni1 114.6(4) . . ?
O4 N1 O5 126.7(12) . . ?
O4 N1 O6 114.8(11) . . ?
O5 N1 O6 118.5(12) . . ?
O12 N10 O11A 116.8(10) . . ?
O12 N10 O13 121.9(6) . . ?
O11A N10 O13 115.7(11) . . ?
O12 N10 O11 115.0(8) . . ?
O11A N10 O11 42.2(9) . . ?
O13 N10 O11 120.2(7) . . ?
C32 O31 Ni2 113.0(4) . . ?
C62 O61 Ni2 113.7(4) . . ?
S1 O1 Ni1 120.6(3) . . ?
S2 O2 Ni1 122.8(3) . . ?
N1 O4 Ni2 136.9(7) . . ?
N1 O6 O5 101.7(11) . 3_665 ?
N1 O5 O6 118.6(12) . 3_665 ?
S3A O3 S3B 50.2(2) . . ?
S3A O3 Ni2 126.9(3) . . ?
S3B O3 Ni2 121.4(3) . . ?
O11A O11 N10 67.4(13) . . ?
O11 O11A N10 70.4(15) . . ?
N11 C16 C15 122.5(6) . . ?
C16 C15 C14 119.2(6) . . ?
C13 C14 C15 118.0(6) . . ?
C14 C13 C12 120.6(6) . . ?
N11 C12 C13 121.8(5) . . ?
N11 C12 C25 114.6(5) . . ?
C13 C12 C25 123.6(5) . . ?
N21 C25 C24 109.9(5) . . ?
N21 C25 C12 115.2(5) . . ?
C24 C25 C12 134.8(5) . . ?
C25 C24 C23 103.1(5) . . ?
N22 C23 C24 109.8(5) . . ?
N22 C23 C32 112.1(5) . . ?
C24 C23 C32 138.0(5) . . ?
O31 C32 N33 121.4(5) . . ?
O31 C32 C23 118.0(5) . . ?
N33 C32 C23 120.5(5) . . ?
N33 C34 C64 111.5(5) . . ?
N63 C64 C34 112.9(5) . . ?
O61 C62 N63 121.8(5) . 3_765 ?
O61 C62 C53 118.0(5) . . ?
N63 C62 C53 120.1(5) 3_765 . ?
N52 C53 C54 109.9(5) . . ?
N52 C53 C62 111.9(5) . . ?
C54 C53 C62 138.2(5) . . ?
C53 C54 C55 103.1(5) . . ?
N51 C55 C54 109.6(5) . . ?
N51 C55 C42 115.3(5) . . ?
C54 C55 C42 135.1(5) . . ?
N41 C42 C43 122.1(5) . . ?
N41 C42 C55 114.2(5) . . ?
C43 C42 C55 123.7(5) . . ?
C42 C43 C44 119.1(6) . . ?
C45 C44 C43 119.7(6) . . ?
C44 C45 C46 117.8(6) . . ?
N41 C46 C45 123.4(6) . . ?
S3A C5 S3B 39.8(2) . . ?
S3B C6 S3A 42.5(2) . . ?
O21 N20 O22 121.0(17) . . ?
O21 N20 O23 118.6(15) . . ?
O22 N20 O23 120.3(15) . . ?
O21 N20 O1W 37.4(11) . . ?
O22 N20 O1W 135.3(14) . . ?
O23 N20 O1W 93.4(13) . . ?
O21 N20 O101 151.9(17) . . ?
O22 N20 O101 41.3(9) . . ?
O23 N20 O101 83.6(12) . . ?
O1W N20 O101 168.7(13) . . ?
O1W O21 N20 79(2) . . ?
O101 O22 N20 81.7(13) . . ?
N20 O23 O101 53.1(9) . . ?
N20 O23 S100 90.4(11) . . ?
O101 O23 S100 46.2(6) . . ?
O21 O1W N20 64(2) . . ?
O101 S100 C202 145.0(10) . . ?
O101 S100 C102 113.2(9) . . ?
C202 S100 C102 55.2(7) . . ?
O101 S100 C103 102.1(7) . . ?
C202 S100 C103 51.4(6) . . ?
C102 S100 C103 92.5(7) . . ?
O101 S100 O23 61.9(6) . . ?
C202 S100 O23 143.6(8) . . ?
C102 S100 O23 154.6(7) . . ?
C103 S100 O23 112.9(8) . . ?
O22 O101 N20 57.0(11) . . ?
O22 O101 S100 156.6(15) . . ?
N20 O101 S100 104.5(10) . . ?
O22 O101 O23 96.8(13) . . ?
N20 O101 O23 43.2(7) . . ?
S100 O101 O23 71.9(8) . . ?
C202 C102 S100 54.4(8) . . ?
C202 C103 S100 51.6(8) . . ?
O401 O201 C202 163(3) . . ?
O201 C202 C103 114.7(14) . . ?
O201 C202 S100 117(2) . . ?
C103 C202 S100 77.0(9) . . ?
O201 C202 C102 124.9(17) . . ?
C103 C202 C102 119.9(13) . . ?
S100 C202 C102 70.4(9) . . ?
C402 S300 O301 104.0(16) . . ?
C402 S300 S400 83.9(14) . . ?
O301 S300 S400 148.0(9) . . ?
C402 S300 C303 20.0(19) . . ?
O301 S300 C303 110.7(14) . . ?
S400 S300 C303 68.0(12) . . ?
C402 S300 C302 124(2) . . ?
O301 S300 C302 103.9(12) . . ?
S400 S300 C302 49.5(11) . . ?
C303 S300 C302 104(2) . . ?
C402 S300 C403 137(2) . . ?
O301 S300 C403 93.0(14) . . ?
S400 S300 C403 62.7(10) . . ?
C303 S300 C403 117(2) . . ?
C302 S300 C403 14(2) . . ?
S400 C302 S300 56.8(9) . . ?
C402 C303 S300 25.5(19) . . ?
C402 C303 S400 71(2) . . ?
S300 C303 S400 50.4(7) . . ?
C302 S400 O401 122(2) . . ?
C302 S400 S300 73.7(11) . . ?
O401 S400 S300 106.2(12) . . ?
C302 S400 C402 104.4(15) . . ?
O401 S400 C402 105.6(13) . . ?
S300 S400 C402 36.5(7) . . ?
C302 S400 C403 8(4) . . ?
O401 S400 C403 118(3) . . ?
S300 S400 C403 67.8(16) . . ?
C402 S400 C403 100.4(18) . . ?
C302 S400 C303 117(2) . . ?
O401 S400 C303 112.3(16) . . ?
S300 S400 C303 61.6(9) . . ?
C402 S400 C303 26.7(11) . . ?
C403 S400 C303 116(2) . . ?
O201 O401 S400 113(2) . . ?
C303 C402 S300 135(4) . . ?
C303 C402 S400 82(3) . . ?
S300 C402 S400 59.6(11) . . ?
S400 C403 S300 49.5(9) . . ?

loop_
_geom_bond_atom_site_label_1
_geom_bond_atom_site_label_2
_geom_bond_distance
_geom_bond_site_symmetry_2
_geom_bond_publ_flag
Ni1 N21 2.016(5) . ?
Ni1 N51 2.036(5) . ?
Ni1 O2 2.099(4) . ?
Ni1 O1 2.106(4) . ?
Ni1 N11 2.170(5) . ?
Ni1 N41 2.184(5) . ?
Ni1 Ni2 4.0222(10) . ?
Ni2 N22 1.970(5) . ?
Ni2 N52 1.985(5) . ?
Ni2 O4 2.095(5) . ?
Ni2 O31 2.110(4) . ?
Ni2 O3 2.126(5) . ?
Ni2 O61 2.134(4) . ?
S1 O1 1.523(5) . ?
S1 C1 1.756(10) . ?
S1 C2 1.762(10) . ?
S2 O2 1.522(5) . ?
S2 C3 1.758(9) . ?
S2 C4 1.784(8) . ?
S3B S3A 1.243(5) . ?
S3B O3 1.473(6) . ?
S3B C6 1.680(10) . ?
S3B C5 1.843(8) . ?
S3A O3 1.456(5) . ?
S3A C6 1.741(9) . ?
S3A C5 1.804(8) . ?
N11 C16 1.352(7) . ?
N11 C12 1.355(7) . ?
N21 N22 1.326(6) . ?
N21 C25 1.349(7) . ?
N22 C23 1.340(7) . ?
N33 C32 1.328(8) . ?
N33 C34 1.470(8) . ?
N63 C62 1.336(7) 3_765 ?
N63 C64 1.468(8) . ?
N52 N51 1.330(6) . ?
N52 C53 1.341(7) . ?
N51 C55 1.346(7) . ?
N41 C46 1.339(8) . ?
N41 C42 1.362(8) . ?
N1 O4 1.170(12) . ?
N1 O5 1.232(15) . ?
N1 O6 1.260(16) . ?
N10 O12 1.225(7) . ?
N10 O11A 1.245(16) . ?
N10 O13 1.253(7) . ?
N10 O11 1.271(13) . ?
O31 C32 1.265(7) . ?
O61 C62 1.250(7) . ?
O6 O5 1.374(18) 3_665 ?
O5 O6 1.374(18) 3_665 ?
O11 O11A 0.907(19) . ?
C16 C15 1.386(9) . ?
C15 C14 1.394(10) . ?
C14 C13 1.372(10) . ?
C13 C12 1.379(8) . ?
C12 C25 1.464(8) . ?
C25 C24 1.390(8) . ?
C24 C23 1.401(8) . ?
C23 C32 1.478(8) . ?
C34 C64 1.507(9) . ?
C62 N63 1.336(7) 3_765 ?
C62 C53 1.484(8) . ?
C53 C54 1.393(8) . ?
C54 C55 1.406(8) . ?
C55 C42 1.473(8) . ?
C42 C43 1.377(8) . ?
C43 C44 1.390(9) . ?
C44 C45 1.380(10) . ?
C45 C46 1.397(9) . ?
N20 O21 1.22(2) . ?
N20 O22 1.228(17) . ?
N20 O23 1.242(17) . ?
N20 O1W 1.33(2) . ?
N20 O101 1.449(18) . ?
O21 O1W 0.82(2) . ?
O22 O101 0.967(17) . ?
O23 O101 1.801(19) . ?
O23 S100 1.940(18) . ?
S100 O101 1.473(15) . ?
S100 C202 1.52(2) . ?
S100 C102 1.760(12) . ?
S100 C103 1.888(12) . ?
C102 C202 1.533(16) . ?
C103 C202 1.514(15) . ?
O201 O401 1.21(2) . ?
O201 C202 1.222(15) . ?
S300 C402 1.085(18) . ?
S300 O301 1.463(13) . ?
S300 S400 1.572(15) . ?
S300 C303 1.795(17) . ?
S300 C302 1.802(18) . ?
S300 C403 1.92(4) . ?
C302 S400 1.43(3) . ?
C303 C402 0.86(3) . ?
C303 S400 1.89(3) . ?
S400 O401 1.491(17) . ?
S400 C402 1.81(3) . ?
S400 C403 1.838(19) . ?

loop_
_geom_torsion_atom_site_label_1
_geom_torsion_atom_site_label_2
_geom_torsion_atom_site_label_3
_geom_torsion_atom_site_label_4
_geom_torsion
_geom_torsion_site_symmetry_1
_geom_torsion_site_symmetry_2
_geom_torsion_site_symmetry_3
_geom_torsion_site_symmetry_4
_geom_torsion_publ_flag
N21 Ni1 Ni2 N22 -0.6(3) . . . . ?
N51 Ni1 Ni2 N22 175.7(3) . . . . ?
O2 Ni1 Ni2 N22 -92.1(2) . . . . ?
O1 Ni1 Ni2 N22 83.2(2) . . . . ?
N11 Ni1 Ni2 N22 -6.1(2) . . . . ?
N41 Ni1 Ni2 N22 174.7(3) . . . . ?
N21 Ni1 Ni2 N52 -176.5(3) . . . . ?
N51 Ni1 Ni2 N52 -0.2(3) . . . . ?
O2 Ni1 Ni2 N52 92.0(2) . . . . ?
O1 Ni1 Ni2 N52 -92.7(2) . . . . ?
N11 Ni1 Ni2 N52 178.0(2) . . . . ?
N41 Ni1 Ni2 N52 -1.2(3) . . . . ?
N21 Ni1 Ni2 O4 93.5(2) . . . . ?
N51 Ni1 Ni2 O4 -90.2(2) . . . . ?
O2 Ni1 Ni2 O4 1.98(19) . . . . ?
O1 Ni1 Ni2 O4 177.3(2) . . . . ?
N11 Ni1 Ni2 O4 88.1(2) . . . . ?
N41 Ni1 Ni2 O4 -91.2(2) . . . . ?
N21 Ni1 Ni2 O31 2.7(2) . . . . ?
N51 Ni1 Ni2 O31 179.0(2) . . . . ?
O2 Ni1 Ni2 O31 -88.85(19) . . . . ?
O1 Ni1 Ni2 O31 86.51(19) . . . . ?
N11 Ni1 Ni2 O31 -2.8(2) . . . . ?
N41 Ni1 Ni2 O31 178.0(2) . . . . ?
N21 Ni1 Ni2 O3 -89.8(2) . . . . ?
N51 Ni1 Ni2 O3 86.5(2) . . . . ?
O2 Ni1 Ni2 O3 178.65(19) . . . . ?
O1 Ni1 Ni2 O3 -5.98(19) . . . . ?
N11 Ni1 Ni2 O3 -95.3(2) . . . . ?
N41 Ni1 Ni2 O3 85.5(2) . . . . ?
N21 Ni1 Ni2 O61 -180.0(2) . . . . ?
N51 Ni1 Ni2 O61 -3.7(2) . . . . ?
O2 Ni1 Ni2 O61 88.46(19) . . . . ?
O1 Ni1 Ni2 O61 -96.2(2) . . . . ?
N11 Ni1 Ni2 O61 174.5(2) . . . . ?
N41 Ni1 Ni2 O61 -4.7(2) . . . . ?
C6 S3B S3A O3 130.8(4) . . . . ?
C5 S3B S3A O3 -118.9(4) . . . . ?
O3 S3B S3A C6 -130.8(4) . . . . ?
C5 S3B S3A C6 110.3(4) . . . . ?
O3 S3B S3A C5 118.9(4) . . . . ?
C6 S3B S3A C5 -110.3(4) . . . . ?
N21 Ni1 N11 C16 -177.1(5) . . . . ?
N51 Ni1 N11 C16 -164.7(11) . . . . ?
O2 Ni1 N11 C16 -81.0(5) . . . . ?
O1 Ni1 N11 C16 91.1(5) . . . . ?
N41 Ni1 N11 C16 6.4(6) . . . . ?
Ni2 Ni1 N11 C16 -172.9(4) . . . . ?
N21 Ni1 N11 C12 3.9(4) . . . . ?
N51 Ni1 N11 C12 16.3(14) . . . . ?
O2 Ni1 N11 C12 100.0(4) . . . . ?
O1 Ni1 N11 C12 -87.9(4) . . . . ?
N41 Ni1 N11 C12 -172.6(4) . . . . ?
Ni2 Ni1 N11 C12 8.0(4) . . . . ?
N51 Ni1 N21 N22 -1.9(5) . . . . ?
O2 Ni1 N21 N22 93.4(5) . . . . ?
O1 Ni1 N21 N22 -98.9(5) . . . . ?
N11 Ni1 N21 N22 176.2(5) . . . . ?
N41 Ni1 N21 N22 -22.5(14) . . . . ?
Ni2 Ni1 N21 N22 0.9(4) . . . . ?
N51 Ni1 N21 C25 179.1(4) . . . . ?
O2 Ni1 N21 C25 -85.6(4) . . . . ?
O1 Ni1 N21 C25 82.1(4) . . . . ?
N11 Ni1 N21 C25 -2.8(4) . . . . ?
N41 Ni1 N21 C25 158.5(10) . . . . ?
Ni2 Ni1 N21 C25 -178.1(5) . . . . ?
C25 N21 N22 C23 1.5(6) . . . . ?
Ni1 N21 N22 C23 -177.6(4) . . . . ?
C25 N21 N22 Ni2 177.3(4) . . . . ?
Ni1 N21 N22 Ni2 -1.8(8) . . . . ?
N52 Ni2 N22 N21 4.0(5) . . . . ?
O4 Ni2 N22 N21 -88.1(5) . . . . ?
O31 Ni2 N22 N21 -176.4(5) . . . . ?
O3 Ni2 N22 N21 94.2(5) . . . . ?
O61 Ni2 N22 N21 5(2) . . . . ?
Ni1 Ni2 N22 N21 0.9(4) . . . . ?
N52 Ni2 N22 C23 179.5(4) . . . . ?
O4 Ni2 N22 C23 87.4(4) . . . . ?
O31 Ni2 N22 C23 -0.9(4) . . . . ?
O3 Ni2 N22 C23 -90.4(4) . . . . ?
O61 Ni2 N22 C23 -179.2(15) . . . . ?
Ni1 Ni2 N22 C23 176.4(5) . . . . ?
N22 Ni2 N52 N51 -2.7(5) . . . . ?
O4 Ni2 N52 N51 92.1(5) . . . . ?
O31 Ni2 N52 N51 -7(2) . . . . ?
O3 Ni2 N52 N51 -94.6(5) . . . . ?
O61 Ni2 N52 N51 177.4(5) . . . . ?
Ni1 Ni2 N52 N51 0.3(4) . . . . ?
N22 Ni2 N52 C53 177.9(4) . . . . ?
O4 Ni2 N52 C53 -87.3(4) . . . . ?
O31 Ni2 N52 C53 173.9(18) . . . . ?
O3 Ni2 N52 C53 86.0(4) . . . . ?
O61 Ni2 N52 C53 -2.0(4) . . . . ?
Ni1 Ni2 N52 C53 -179.1(5) . . . . ?
C53 N52 N51 C55 0.1(6) . . . . ?
Ni2 N52 N51 C55 -179.4(4) . . . . ?
C53 N52 N51 Ni1 178.8(4) . . . . ?
Ni2 N52 N51 Ni1 -0.6(8) . . . . ?
N21 Ni1 N51 N52 3.1(5) . . . . ?
O2 Ni1 N51 N52 -91.9(5) . . . . ?
O1 Ni1 N51 N52 94.3(5) . . . . ?
N11 Ni1 N51 N52 -9.0(16) . . . . ?
N41 Ni1 N51 N52 179.4(5) . . . . ?
Ni2 Ni1 N51 N52 0.3(4) . . . . ?
N21 Ni1 N51 C55 -178.3(4) . . . . ?
O2 Ni1 N51 C55 86.8(4) . . . . ?
O1 Ni1 N51 C55 -87.1(4) . . . . ?
N11 Ni1 N51 C55 169.6(10) . . . . ?
N41 Ni1 N51 C55 -1.9(4) . . . . ?
Ni2 Ni1 N51 C55 178.9(5) . . . . ?
N21 Ni1 N41 C46 -156.0(10) . . . . ?
N51 Ni1 N41 C46 -177.1(6) . . . . ?
O2 Ni1 N41 C46 87.8(6) . . . . ?
O1 Ni1 N41 C46 -79.2(6) . . . . ?
N11 Ni1 N41 C46 4.3(6) . . . . ?
Ni2 Ni1 N41 C46 -176.3(5) . . . . ?
N21 Ni1 N41 C42 22.1(13) . . . . ?
N51 Ni1 N41 C42 0.9(4) . . . . ?
O2 Ni1 N41 C42 -94.2(4) . . . . ?
O1 Ni1 N41 C42 98.8(4) . . . . ?
N11 Ni1 N41 C42 -177.6(4) . . . . ?
Ni2 Ni1 N41 C42 1.7(5) . . . . ?
N22 Ni2 O31 C32 2.6(4) . . . . ?
N52 Ni2 O31 C32 7(2) . . . . ?
O4 Ni2 O31 C32 -92.3(4) . . . . ?
O3 Ni2 O31 C32 94.6(4) . . . . ?
O61 Ni2 O31 C32 -177.6(4) . . . . ?
Ni1 Ni2 O31 C32 0.1(4) . . . . ?
N22 Ni2 O61 C62 2.0(19) . . . . ?
N52 Ni2 O61 C62 3.4(4) . . . . ?
O4 Ni2 O61 C62 95.9(4) . . . . ?
O31 Ni2 O61 C62 -176.2(4) . . . . ?
O3 Ni2 O61 C62 -87.0(4) . . . . ?
Ni1 Ni2 O61 C62 6.1(5) . . . . ?
C1 S1 O1 Ni1 136.6(7) . . . . ?
C2 S1 O1 Ni1 -119.9(5) . . . . ?
N21 Ni1 O1 S1 124.0(3) . . . . ?
N51 Ni1 O1 S1 29.4(3) . . . . ?
O2 Ni1 O1 S1 -123.1(7) . . . . ?
N11 Ni1 O1 S1 -159.4(3) . . . . ?
N41 Ni1 O1 S1 -46.3(3) . . . . ?
Ni2 Ni1 O1 S1 77.3(3) . . . . ?
C3 S2 O2 Ni1 101.8(5) . . . . ?
C4 S2 O2 Ni1 -152.6(4) . . . . ?
N21 Ni1 O2 S2 -135.8(3) . . . . ?
N51 Ni1 O2 S2 -40.9(3) . . . . ?
O1 Ni1 O2 S2 111.7(7) . . . . ?
N11 Ni1 O2 S2 148.0(3) . . . . ?
N41 Ni1 O2 S2 35.2(3) . . . . ?
Ni2 Ni1 O2 S2 -88.6(3) . . . . ?
O5 N1 O4 Ni2 -150.9(12) . . . . ?
O6 N1 O4 Ni2 30.2(16) . . . . ?
N22 Ni2 O4 N1 -57.9(9) . . . . ?
N52 Ni2 O4 N1 -154.3(9) . . . . ?
O31 Ni2 O4 N1 20.4(9) . . . . ?
O3 Ni2 O4 N1 103.1(19) . . . . ?
O61 Ni2 O4 N1 128.5(9) . . . . ?
Ni1 Ni2 O4 N1 -105.8(9) . . . . ?
O4 N1 O6 O5 -133.0(10) . . . 3_665 ?
O5 N1 O6 O5 48.0(18) . . . 3_665 ?
O4 N1 O5 O6 125.1(13) . . . 3_665 ?
O6 N1 O5 O6 -56(2) . . . 3_665 ?
C6 S3A O3 S3B 48.4(5) . . . . ?
C5 S3A O3 S3B -60.3(4) . . . . ?
S3B S3A O3 Ni2 -102.8(4) . . . . ?
C6 S3A O3 Ni2 -54.4(6) . . . . ?
C5 S3A O3 Ni2 -163.1(4) . . . . ?
C6 S3B O3 S3A -52.2(5) . . . . ?
C5 S3B O3 S3A 57.1(4) . . . . ?
S3A S3B O3 Ni2 114.0(4) . . . . ?
C6 S3B O3 Ni2 61.9(6) . . . . ?
C5 S3B O3 Ni2 171.1(4) . . . . ?
N22 Ni2 O3 S3A 156.9(4) . . . . ?
N52 Ni2 O3 S3A -106.8(4) . . . . ?
O4 Ni2 O3 S3A -4.2(19) . . . . ?
O31 Ni2 O3 S3A 78.5(4) . . . . ?
O61 Ni2 O3 S3A -29.5(4) . . . . ?
Ni1 Ni2 O3 S3A -155.2(4) . . . . ?
N22 Ni2 O3 S3B 95.6(4) . . . . ?
N52 Ni2 O3 S3B -168.2(4) . . . . ?
O4 Ni2 O3 S3B -65.5(18) . . . . ?
O31 Ni2 O3 S3B 17.2(4) . . . . ?
O61 Ni2 O3 S3B -90.8(4) . . . . ?
Ni1 Ni2 O3 S3B 143.5(4) . . . . ?
O12 N10 O11 O11A -103.1(18) . . . . ?
O13 N10 O11 O11A 96.1(18) . . . . ?
O12 N10 O11A O11 98.5(18) . . . . ?
O13 N10 O11A O11 -107.4(16) . . . . ?
C12 N11 C16 C15 2.3(9) . . . . ?
Ni1 N11 C16 C15 -176.7(5) . . . . ?
N11 C16 C15 C14 -1.4(11) . . . . ?
C16 C15 C14 C13 -0.1(12) . . . . ?
C15 C14 C13 C12 0.5(12) . . . . ?
C16 N11 C12 C13 -1.8(9) . . . . ?
Ni1 N11 C12 C13 177.3(5) . . . . ?
C16 N11 C12 C25 176.5(5) . . . . ?
Ni1 N11 C12 C25 -4.4(6) . . . . ?
C14 C13 C12 N11 0.5(11) . . . . ?
C14 C13 C12 C25 -177.7(7) . . . . ?
N22 N21 C25 C24 -0.9(6) . . . . ?
Ni1 N21 C25 C24 178.3(4) . . . . ?
N22 N21 C25 C12 -177.9(5) . . . . ?
Ni1 N21 C25 C12 1.3(6) . . . . ?
N11 C12 C25 N21 2.2(7) . . . . ?
C13 C12 C25 N21 -179.5(6) . . . . ?
N11 C12 C25 C24 -173.7(6) . . . . ?
C13 C12 C25 C24 4.6(11) . . . . ?
N21 C25 C24 C23 0.0(6) . . . . ?
C12 C25 C24 C23 176.1(6) . . . . ?
N21 N22 C23 C24 -1.5(7) . . . . ?
Ni2 N22 C23 C24 -178.0(4) . . . . ?
N21 N22 C23 C32 175.9(5) . . . . ?
Ni2 N22 C23 C32 -0.6(6) . . . . ?
C25 C24 C23 N22 0.9(7) . . . . ?
C25 C24 C23 C32 -175.4(7) . . . . ?
Ni2 O31 C32 N33 175.6(4) . . . . ?
Ni2 O31 C32 C23 -3.8(6) . . . . ?
C34 N33 C32 O31 -7.1(9) . . . . ?
C34 N33 C32 C23 172.3(5) . . . . ?
N22 C23 C32 O31 3.1(8) . . . . ?
C24 C23 C32 O31 179.3(7) . . . . ?
N22 C23 C32 N33 -176.3(5) . . . . ?
C24 C23 C32 N33 0.0(11) . . . . ?
C32 N33 C34 C64 92.0(7) . . . . ?
C62 N63 C64 C34 90.4(7) 3_765 . . . ?
N33 C34 C64 N63 -172.8(5) . . . . ?
Ni2 O61 C62 N63 178.5(4) . . . 3_765 ?
Ni2 O61 C62 C53 -4.2(7) . . . . ?
N51 N52 C53 C54 0.3(6) . . . . ?
Ni2 N52 C53 C54 179.8(4) . . . . ?
N51 N52 C53 C62 -179.0(5) . . . . ?
Ni2 N52 C53 C62 0.5(6) . . . . ?
O61 C62 C53 N52 2.6(8) . . . . ?
N63 C62 C53 N52 179.9(5) 3_765 . . . ?
O61 C62 C53 C54 -176.4(7) . . . . ?
N63 C62 C53 C54 0.9(11) 3_765 . . . ?
N52 C53 C54 C55 -0.5(6) . . . . ?
C62 C53 C54 C55 178.5(7) . . . . ?
N52 N51 C55 C54 -0.4(6) . . . . ?
Ni1 N51 C55 C54 -179.3(4) . . . . ?
N52 N51 C55 C42 -178.5(5) . . . . ?
Ni1 N51 C55 C42 2.6(7) . . . . ?
C53 C54 C55 N51 0.6(6) . . . . ?
C53 C54 C55 C42 178.1(6) . . . . ?
C46 N41 C42 C43 -0.7(9) . . . . ?
Ni1 N41 C42 C43 -179.0(5) . . . . ?
C46 N41 C42 C55 178.3(5) . . . . ?
Ni1 N41 C42 C55 0.1(6) . . . . ?
N51 C55 C42 N41 -1.6(7) . . . . ?
C54 C55 C42 N41 -179.1(6) . . . . ?
N51 C55 C42 C43 177.4(6) . . . . ?
C54 C55 C42 C43 -0.1(11) . . . . ?
N41 C42 C43 C44 0.7(10) . . . . ?
C55 C42 C43 C44 -178.2(6) . . . . ?
C42 C43 C44 C45 -0.1(11) . . . . ?
C43 C44 C45 C46 -0.6(12) . . . . ?
C42 N41 C46 C45 0.0(10) . . . . ?
Ni1 N41 C46 C45 178.0(6) . . . . ?
C44 C45 C46 N41 0.6(12) . . . . ?
O3 S3A C5 S3B 56.4(3) . . . . ?
C6 S3A C5 S3B -60.6(4) . . . . ?
O3 S3B C5 S3A -54.4(3) . . . . ?
C6 S3B C5 S3A 64.8(4) . . . . ?
O3 S3B C6 S3A 48.6(4) . . . . ?
C5 S3B C6 S3A -62.6(3) . . . . ?
O3 S3A C6 S3B -48.1(4) . . . . ?
C5 S3A C6 S3B 64.8(4) . . . . ?
O22 N20 O21 O1W 125(2) . . . . ?
O23 N20 O21 O1W -53(3) . . . . ?
O101 N20 O21 O1W 168(3) . . . . ?
O21 N20 O22 O101 151(2) . . . . ?
O23 N20 O22 O101 -30.6(19) . . . . ?
O1W N20 O22 O101 -164.2(19) . . . . ?
O21 N20 O23 O101 -162(2) . . . . ?
O22 N20 O23 O101 19.7(13) . . . . ?
O1W N20 O23 O101 169.1(12) . . . . ?
O21 N20 O23 S100 -132.5(17) . . . . ?
O22 N20 O23 S100 49.2(15) . . . . ?
O1W N20 O23 S100 -161.5(9) . . . . ?
O101 N20 O23 S100 29.4(8) . . . . ?
O22 N20 O1W O21 -83(3) . . . . ?
O23 N20 O1W O21 135(2) . . . . ?
O101 N20 O1W O21 -150(7) . . . . ?
N20 O23 S100 O101 -33.0(9) . . . . ?
N20 O23 S100 C202 179.8(14) . . . . ?
O101 O23 S100 C202 -147.2(15) . . . . ?
N20 O23 S100 C102 52(2) . . . . ?
O101 O23 S100 C102 85(2) . . . . ?
N20 O23 S100 C103 -124.9(9) . . . . ?
O101 O23 S100 C103 -91.9(9) . . . . ?
N20 O22 O101 S100 -42(4) . . . . ?
N20 O22 O101 O23 17.7(11) . . . . ?
O21 N20 O101 O22 -62(3) . . . . ?
O23 N20 O101 O22 153.8(17) . . . . ?
O1W N20 O101 O22 79(7) . . . . ?
O21 N20 O101 S100 103(3) . . . . ?
O22 N20 O101 S100 164.2(17) . . . . ?
O23 N20 O101 S100 -42.0(11) . . . . ?
O1W N20 O101 S100 -117(7) . . . . ?
O21 N20 O101 O23 145(3) . . . . ?
O22 N20 O101 O23 -153.8(17) . . . . ?
O1W N20 O101 O23 -75(7) . . . . ?
C202 S100 O101 O22 -150(4) . . . . ?
C102 S100 O101 O22 -88(4) . . . . ?
C103 S100 O101 O22 173(4) . . . . ?
O23 S100 O101 O22 64(4) . . . . ?
C202 S100 O101 N20 174.7(13) . . . . ?
C102 S100 O101 N20 -123.4(10) . . . . ?
C103 S100 O101 N20 138.4(10) . . . . ?
O23 S100 O101 N20 28.8(8) . . . . ?
C202 S100 O101 O23 145.9(14) . . . . ?
C102 S100 O101 O23 -152.3(9) . . . . ?
C103 S100 O101 O23 109.6(9) . . . . ?
N20 O23 O101 O22 -21.9(14) . . . . ?
S100 O23 O101 O22 -159.0(16) . . . . ?
S100 O23 O101 N20 -137.1(11) . . . . ?
N20 O23 O101 S100 137.1(11) . . . . ?
O101 S100 C102 C202 -142.0(12) . . . . ?
C103 S100 C102 C202 -37.6(10) . . . . ?
O23 S100 C102 C202 145.0(19) . . . . ?
O101 S100 C103 C202 154.2(12) . . . . ?
C102 S100 C103 C202 39.9(11) . . . . ?
O23 S100 C103 C202 -141.4(11) . . . . ?
O401 O201 C202 C103 -68(7) . . . . ?
O401 O201 C202 S100 19(7) . . . . ?
O401 O201 C202 C102 103(6) . . . . ?
S100 C103 C202 O201 114(2) . . . . ?
S100 C103 C202 C102 -58.0(14) . . . . ?
O101 S100 C202 O201 -159.1(15) . . . . ?
C102 S100 C202 O201 120.0(19) . . . . ?
C103 S100 C202 O201 -111.3(16) . . . . ?
O23 S100 C202 O201 -36(2) . . . . ?
O101 S100 C202 C103 -47.8(18) . . . . ?
C102 S100 C202 C103 -128.7(14) . . . . ?
O23 S100 C202 C103 75.8(18) . . . . ?
O101 S100 C202 C102 80.9(18) . . . . ?
C103 S100 C202 C102 128.7(14) . . . . ?
O23 S100 C202 C102 -155.5(14) . . . . ?
S100 C102 C202 O201 -110(3) . . . . ?
S100 C102 C202 C103 61.3(15) . . . . ?
C402 S300 C302 S400 -42(3) . . . . ?
O301 S300 C302 S400 -159.8(16) . . . . ?
C303 S300 C302 S400 -44(2) . . . . ?
C403 S300 C302 S400 161(17) . . . . ?
O301 S300 C303 C402 -74(5) . . . . ?
S400 S300 C303 C402 141(6) . . . . ?
C302 S300 C303 C402 175(5) . . . . ?
C403 S300 C303 C402 -178(5) . . . . ?
C402 S300 C303 S400 -141(6) . . . . ?
O301 S300 C303 S400 145.6(10) . . . . ?
C302 S300 C303 S400 34.6(16) . . . . ?
C403 S300 C303 S400 41(2) . . . . ?
S300 C302 S400 O401 -99.2(17) . . . . ?
S300 C302 S400 C402 20.0(14) . . . . ?
S300 C302 S400 C403 -39(27) . . . . ?
S300 C302 S400 C303 45(2) . . . . ?
C402 S300 S400 C302 146(3) . . . . ?
O301 S300 S400 C302 39(3) . . . . ?
C303 S300 S400 C302 134(3) . . . . ?
C403 S300 S400 C302 -5(5) . . . . ?
C402 S300 S400 O401 -94.5(16) . . . . ?
O301 S300 S400 O401 159(2) . . . . ?
C303 S300 S400 O401 -107.0(17) . . . . ?
C302 S300 S400 O401 119(3) . . . . ?
C403 S300 S400 O401 114(3) . . . . ?
O301 S300 S400 C402 -107(2) . . . . ?
C303 S300 S400 C402 -13(2) . . . . ?
C302 S300 S400 C402 -146(3) . . . . ?
C403 S300 S400 C402 -151(3) . . . . ?
C402 S300 S400 C403 151(3) . . . . ?
O301 S300 S400 C403 44(3) . . . . ?
C303 S300 S400 C403 139(3) . . . . ?
C302 S300 S400 C403 5(5) . . . . ?
C402 S300 S400 C303 13(2) . . . . ?
O301 S300 S400 C303 -94(2) . . . . ?
C302 S300 S400 C303 -134(3) . . . . ?
C403 S300 S400 C303 -139(3) . . . . ?
C402 C303 S400 C302 -68(4) . . . . ?
S300 C303 S400 C302 -51(2) . . . . ?
C402 C303 S400 O401 80(3) . . . . ?
S300 C303 S400 O401 97.0(15) . . . . ?
C402 C303 S400 S300 -17(2) . . . . ?
S300 C303 S400 C402 17(2) . . . . ?
C402 C303 S400 C403 -59(4) . . . . ?
S300 C303 S400 C403 -43(3) . . . . ?
C202 O201 O401 S400 -157(6) . . . . ?
C302 S400 O401 O201 -126(2) . . . . ?
S300 S400 O401 O201 152.9(16) . . . . ?
C402 S400 O401 O201 114.9(19) . . . . ?
C403 S400 O401 O201 -134(2) . . . . ?
C303 S400 O401 O201 88(2) . . . . ?
S400 C303 C402 S300 31(4) . . . . ?
S300 C303 C402 S400 -31(4) . . . . ?
O301 S300 C402 C303 112(5) . . . . ?
S400 S300 C402 C303 -36(5) . . . . ?
C302 S300 C402 C303 -5(6) . . . . ?
C403 S300 C402 C303 2(7) . . . . ?
O301 S300 C402 S400 148.5(10) . . . . ?
C303 S300 C402 S400 36(5) . . . . ?
C302 S300 C402 S400 30.7(18) . . . . ?
C403 S300 C402 S400 38(3) . . . . ?
C302 S400 C402 C303 121(4) . . . . ?
O401 S400 C402 C303 -109(3) . . . . ?
S300 S400 C402 C303 155(4) . . . . ?
C403 S400 C402 C303 128(4) . . . . ?
C302 S400 C402 S300 -34(3) . . . . ?
O401 S400 C402 S300 96.3(15) . . . . ?
C403 S400 C402 S300 -27(3) . . . . ?
C303 S400 C402 S300 -155(4) . . . . ?
C302 S400 C403 S300 140(28) . . . . ?
O401 S400 C403 S300 -97.1(18) . . . . ?
C402 S400 C403 S300 16.9(17) . . . . ?
C303 S400 C403 S300 40(3) . . . . ?
C402 S300 C403 S400 -44(4) . . . . ?
O301 S300 C403 S400 -158.2(16) . . . . ?
C303 S300 C403 S400 -43(3) . . . . ?
C302 S300 C403 S400 -16(14) . . . . ?
